data_4341604
loop_
_publ_author_name
'Lecarme, Laureline'
'Prado, Enora'
'Rache, Aurore De'
'Nicolau-Travers, Marie-Laure'
'Bonnet, Romaric'
'Heyden, Angeline van Der'
'Philouze, Christian'
'Gomez, Dennis'
'Mergny, Jean-Louis'
'Jamet, H\'el\`ene'
'Defrancq, Eric'
'Jarjayes, Olivier'
'Thomas, Fabrice'

_publ_section_title
;
 Interaction of Polycationic Ni(II)-Salophen Complexes with G-Quadruplex
 DNA.
;
_journal_name_full 'Inorganic chemistry'
_journal_page_first 141110150525000
_journal_paper_doi 10.1021/ic502063r
_journal_year 2014
_chemical_formula_moiety 'C25 H21 N4 Ni O2, Br, C H4 O'
_chemical_formula_sum 'C26 H25 Br N4 Ni O3'
_chemical_formula_weight 580.12
_chemical_name_systematic
;
 ? 
;
_space_group_crystal_system monoclinic
_space_group_IT_number 14
_space_group_name_Hall '-P 2yn'
_space_group_name_H-M_alt 'P 1 21/n 1'
_symmetry_space_group_name_Hall '-P 2yn'
_symmetry_space_group_name_H-M 'P 1 21/n 1'
_atom_sites_solution_hydrogens geom
_atom_sites_solution_primary direct
_atom_sites_solution_secondary difmap
_audit_creation_date 2014-10-13
_audit_creation_method
;
  Olex2 1.1
  (compiled Sep 28 2011 20:36:17, GUI svn.r3906)
;
_cell_angle_alpha 90.00
_cell_angle_beta 92.00(3)
_cell_angle_gamma 90.00
_cell_formula_units_Z 4
_cell_length_a 15.904(3)
_cell_length_b 7.4771(15)
_cell_length_c 19.943(4)
_cell_measurement_temperature 200
_cell_volume 2370.1(8)
_computing_cell_refinement 'Bruker Enraf Nonius kappa CCD'
_computing_data_collection Collect
_computing_data_reduction EvalCCD
_computing_molecular_graphics
;
O. V. Dolomanov, L. J. Bourhis, R. J. Gildea, J. A. K. Howard and H. Puschmann,
OLEX2: a complete structure solution, refinement and analysis program.
J. Appl. Cryst. (2009). 42, 339-341.
;
_computing_publication_material
;
O. V. Dolomanov, L. J. Bourhis, R. J. Gildea, J. A. K. Howard and H. Puschmann,
OLEX2: a complete structure solution, refinement and analysis program.
J. Appl. Cryst. (2009). 42, 339-341.
;
_computing_structure_refinement
;
SHELXL, G.M. Sheldrick, Acta Cryst.
(2008). A64, 112-122
;
_computing_structure_solution 'SHELXS-97 (Sheldrick, 1990)'
_diffrn_ambient_temperature 200
_diffrn_detector 'CCD area detector'
_diffrn_detector_type KappaCCD
_diffrn_measured_fraction_theta_full 0.990
_diffrn_measured_fraction_theta_max 0.990
_diffrn_measurement_device_type 'Bruker-AXS-enraf-nonius KappaCCD'
_diffrn_measurement_method 'Phi and omega scans'
_diffrn_radiation_detector CCD
_diffrn_radiation_monochromator graphite
_diffrn_radiation_probe x-ray
_diffrn_radiation_type MoK\a
_diffrn_radiation_wavelength 0.71073
_diffrn_reflns_av_R_equivalents 0.0455
_diffrn_reflns_av_unetI/netI 0.0471
_diffrn_reflns_limit_h_max 18
_diffrn_reflns_limit_h_min -18
_diffrn_reflns_limit_k_max 8
_diffrn_reflns_limit_k_min -8
_diffrn_reflns_limit_l_max 23
_diffrn_reflns_limit_l_min -18
_diffrn_reflns_number 17822
_diffrn_reflns_theta_full 25.00
_diffrn_reflns_theta_max 25.00
_diffrn_reflns_theta_min 2.56
_diffrn_source 'Enraf Nonius FR590'
_diffrn_source_target Mo
_diffrn_source_type 'fine-focus sealed tube'
_exptl_absorpt_coefficient_mu 2.542
_exptl_absorpt_correction_T_max 1
_exptl_absorpt_correction_T_min 0.548096
_exptl_absorpt_correction_type multi-scan
_exptl_absorpt_process_details
;
SADABS-2004/1 (Bruker,2004) was used for absorption correction.
R(int) was 0.0841 before and 0.0397 after correction.
The Ratio of minimum to maximum transmission is 0.5481.
The \l/2 correction factor is 0.0015.
;
_exptl_crystal_colour red
_exptl_crystal_colour_primary red
_exptl_crystal_density_diffrn 1.626
_exptl_crystal_density_method 'not measured'
_exptl_crystal_description needle
_exptl_crystal_F_000 1184
_exptl_crystal_size_max 0.48
_exptl_crystal_size_mid 0.12
_exptl_crystal_size_min 0.11
_refine_diff_density_max 1.045
_refine_diff_density_min -0.745
_refine_diff_density_rms 0.094
_refine_ls_extinction_method none
_refine_ls_goodness_of_fit_ref 1.077
_refine_ls_hydrogen_treatment mixed
_refine_ls_matrix_type full
_refine_ls_number_parameters 355
_refine_ls_number_reflns 4126
_refine_ls_number_restraints 134
_refine_ls_restrained_S_all 1.087
_refine_ls_R_factor_all 0.0941
_refine_ls_R_factor_gt 0.0555
_refine_ls_shift/su_max 0.001
_refine_ls_shift/su_mean 0.000
_refine_ls_structure_factor_coef Fsqd
_refine_ls_weighting_details 'calc w=1/[\s^2^(Fo^2^)+(0.0568P)^2^+6.1622P] where P=(Fo^2^+2Fc^2^)/3'
_refine_ls_weighting_scheme calc
_refine_ls_wR_factor_gt 0.1254
_refine_ls_wR_factor_ref 0.1447
_reflns_number_gt 2828
_reflns_number_total 4126
_reflns_threshold_expression >2sigma(I)
_cod_data_source_file ic502063r_si_002.cif
_cod_data_source_block venantdelaureline
_cod_database_code 4341604

loop_
_space_group_symop_id
_space_group_symop_operation_xyz
1 'x, y, z'
2 '-x+1/2, y+1/2, -z+1/2'
3 '-x, -y, -z'
4 'x-1/2, -y-1/2, z-1/2'

loop_
_atom_site_label
_atom_site_type_symbol
_atom_site_fract_x
_atom_site_fract_y
_atom_site_fract_z
_atom_site_U_iso_or_equiv
_atom_site_adp_type
_atom_site_occupancy
_atom_site_symmetry_multiplicity
_atom_site_calc_flag
_atom_site_refinement_flags
_atom_site_disorder_assembly
_atom_site_disorder_group
Ni1 Ni 0.55787(4) 0.84579(9) 0.60023(3) 0.0371(2) Uani 1 1 d . . .
Br1 Br 0.87353(5) 0.77754(11) 0.42524(4) 0.0720(3) Uani 1 1 d . . .
O2 O 0.4935(2) 0.8029(5) 0.67343(18) 0.0452(9) Uani 1 1 d . . .
O1 O 0.6318(2) 0.9436(5) 0.66343(16) 0.0413(9) Uani 1 1 d . . .
N1 N 0.6275(3) 0.8802(6) 0.52856(19) 0.0370(10) Uani 1 1 d . . .
N4 N 0.5260(3) 0.7786(7) 0.1256(2) 0.0444(11) Uani 1 1 d U . .
C20 C 0.4161(3) 0.7447(8) 0.6735(3) 0.0453(14) Uani 1 1 d . . .
C1 C 0.7068(3) 1.0073(7) 0.6540(3) 0.0377(12) Uani 1 1 d . . .
N2 N 0.4799(3) 0.7541(6) 0.5370(2) 0.0419(11) Uani 1 1 d . B .
C19 C 0.3772(4) 0.7262(9) 0.7358(3) 0.0581(17) Uani 1 1 d . . .
H19 H 0.4059 0.7605 0.7751 0.070 Uiso 1 1 calc R . .
C4 C 0.8715(4) 1.1376(9) 0.6412(3) 0.0566(16) Uani 1 1 d . . .
H4 H 0.9263 1.1788 0.6373 0.068 Uiso 1 1 calc R . .
C22 C 0.4736(4) 0.9032(8) 0.2139(3) 0.0562(16) Uani 1 1 d U . .
H22 H 0.4570 0.9898 0.2443 0.067 Uiso 1 1 calc R A 1
C5 C 0.8287(4) 1.0719(8) 0.5874(3) 0.0498(15) Uani 1 1 d . . .
H5 H 0.8549 1.0677 0.5464 0.060 Uiso 1 1 calc R . .
C18 C 0.2984(4) 0.6587(11) 0.7385(4) 0.076(2) Uani 1 1 d . . .
H18 H 0.2742 0.6440 0.7800 0.091 Uiso 1 1 calc R . .
C7 C 0.7037(4) 0.9461(7) 0.5321(3) 0.0422(13) Uani 1 1 d . . .
H7 H 0.7328 0.9520 0.4925 0.051 Uiso 1 1 calc R . .
C12 C 0.4668(4) 0.6912(8) 0.4134(3) 0.0537(16) Uani 1 1 d . B .
H12 H 0.4125 0.6462 0.4163 0.064 Uiso 1 1 calc R . .
C2 C 0.7523(4) 1.0806(8) 0.7091(3) 0.0461(14) Uani 1 1 d . . .
H2 H 0.7273 1.0869 0.7505 0.055 Uiso 1 1 calc R . .
C6 C 0.7451(3) 1.0089(7) 0.5910(2) 0.0368(12) Uani 1 1 d . . .
C8 C 0.5919(4) 0.8192(7) 0.4658(3) 0.0427(14) Uani 1 1 d . B .
C23 C 0.4905(4) 0.9281(10) 0.1514(3) 0.0666(19) Uani 1 1 d U B .
H23 H 0.4798 1.0331 0.1276 0.080 Uiso 1 1 calc R . .
C3 C 0.8330(4) 1.1434(9) 0.7029(3) 0.0582(16) Uani 1 1 d . . .
H3 H 0.8621 1.1901 0.7402 0.070 Uiso 1 1 calc R . .
C15 C 0.3698(4) 0.6946(8) 0.6138(3) 0.0489(15) Uani 1 1 d . B .
C17 C 0.2528(4) 0.6108(10) 0.6801(4) 0.073(2) Uani 1 1 d . . .
H17 H 0.1982 0.5673 0.6829 0.088 Uiso 1 1 calc R . .
C9 C 0.6295(4) 0.8235(8) 0.4040(3) 0.0533(16) Uani 1 1 d . . .
H9 H 0.6839 0.8672 0.4006 0.064 Uiso 1 1 calc R . .
C16 C 0.2875(4) 0.6274(10) 0.6199(4) 0.0636(18) Uani 1 1 d . . .
H16 H 0.2566 0.5940 0.5815 0.076 Uiso 1 1 calc R . .
C24A C 0.5210(5) 0.6552(13) 0.1731(4) 0.042(2) Uani 0.713(8) 1 d PU B 1
H24A H 0.5396 0.5377 0.1701 0.050 Uiso 0.713(8) 1 calc PR B 1
C11 C 0.5052(4) 0.6986(8) 0.3527(3) 0.0561(18) Uani 1 1 d D . .
H11 H 0.4762 0.6594 0.3142 0.067 Uiso 0.287(8) 1 calc PR B 2
C13 C 0.5109(4) 0.7528(7) 0.4705(3) 0.0432(14) Uani 1 1 d . . .
N3A N 0.4847(4) 0.7283(8) 0.2262(3) 0.0355(16) Uani 0.713(8) 1 d PU B 1
C14 C 0.4049(4) 0.7007(7) 0.5500(3) 0.0465(14) Uani 1 1 d . . .
H14 H 0.3710 0.6626 0.5138 0.056 Uiso 1 1 calc R B .
C21A C 0.4625(4) 0.6348(10) 0.2881(3) 0.0376(18) Uani 0.713(8) 1 d PU B 1
H21A H 0.4754 0.5089 0.2827 0.045 Uiso 0.713(8) 1 calc PR B 1
H21B H 0.4022 0.6446 0.2927 0.045 Uiso 0.713(8) 1 calc PR B 1
C10 C 0.5859(5) 0.7633(9) 0.3481(3) 0.0596(17) Uani 1 1 d D B .
H10 H 0.6110 0.7659 0.3067 0.072 Uiso 0.713(8) 1 calc PR B 1
C25 C 0.5541(6) 0.7512(11) 0.0574(3) 0.091(3) Uani 1 1 d . B .
H25A H 0.5061 0.7392 0.0273 0.137 Uiso 1 1 calc R . .
H25B H 0.5876 0.6445 0.0560 0.137 Uiso 1 1 calc R . .
H25C H 0.5872 0.8519 0.0443 0.137 Uiso 1 1 calc R . .
O3A O 0.7530(6) 0.5203(11) 0.5300(4) 0.091(3) Uani 0.713(8) 1 d PDU B 1
H3A H 0.7954 0.5516 0.5109 0.137 Uiso 0.71 1 calc P B 1
C26 C 0.7649(5) 0.5427(11) 0.5973(4) 0.087(2) Uani 1 1 d DU . .
H26A H 0.8050 0.6368 0.6057 0.130 Uiso 0.713(8) 1 calc PR B 1
H26B H 0.7858 0.4335 0.6169 0.130 Uiso 0.713(8) 1 calc PR B 1
H26C H 0.7124 0.5736 0.6166 0.130 Uiso 0.713(8) 1 calc PR B 1
H26D H 0.7100 0.5754 0.5799 0.130 Uiso 0.287(8) 1 calc PR B 2
H26E H 0.7884 0.6397 0.6233 0.130 Uiso 0.287(8) 1 calc PR B 2
H26F H 0.7606 0.4386 0.6251 0.130 Uiso 0.287(8) 1 calc PR B 2
N3B N 0.5500(12) 0.771(2) 0.2285(8) 0.051(4) Uani 0.287(8) 1 d PU B 2
C24B C 0.5658(12) 0.701(3) 0.1686(12) 0.049(5) Uani 0.287(8) 1 d PU B 2
H24B H 0.6021 0.6057 0.1613 0.058 Uiso 0.287(8) 1 calc PR B 2
C21B C 0.6063(8) 0.757(4) 0.2793(7) 0.073(7) Uani 0.287(8) 1 d PDU B 2
H21C H 0.6472 0.8513 0.2729 0.088 Uiso 0.287(8) 1 calc PR B 2
H21D H 0.6356 0.6450 0.2730 0.088 Uiso 0.287(8) 1 calc PR B 2
O3B O 0.8201(12) 0.503(2) 0.5408(7) 0.068(5) Uani 0.287(8) 1 d PDU B 2
H3B H 0.8322 0.5963 0.5219 0.102 Uiso 0.29 1 calc P B 2

loop_
_atom_site_aniso_label
_atom_site_aniso_U_11
_atom_site_aniso_U_22
_atom_site_aniso_U_33
_atom_site_aniso_U_23
_atom_site_aniso_U_13
_atom_site_aniso_U_12
Ni1 0.0448(4) 0.0372(4) 0.0287(4) -0.0008(3) -0.0067(3) 0.0052(3)
Br1 0.0701(5) 0.0832(6) 0.0636(5) -0.0181(4) 0.0139(4) -0.0075(4)
O2 0.043(2) 0.055(2) 0.036(2) 0.0002(18) -0.0029(16) -0.0042(18)
O1 0.042(2) 0.056(2) 0.0256(19) -0.0050(17) -0.0028(15) 0.0007(18)
N1 0.053(3) 0.036(3) 0.021(2) -0.0014(18) -0.0060(19) 0.009(2)
N4 0.047(3) 0.055(3) 0.031(2) -0.003(2) 0.003(2) 0.005(2)
C20 0.042(3) 0.045(3) 0.049(4) 0.002(3) -0.004(3) 0.004(3)
C1 0.044(3) 0.034(3) 0.035(3) 0.001(2) -0.005(2) 0.003(2)
N2 0.046(3) 0.034(3) 0.045(3) -0.001(2) -0.015(2) 0.006(2)
C19 0.044(4) 0.075(5) 0.054(4) 0.002(3) -0.008(3) -0.004(3)
C4 0.057(4) 0.063(4) 0.049(4) -0.003(3) 0.003(3) -0.014(3)
C22 0.081(4) 0.044(3) 0.045(3) -0.007(3) 0.019(3) 0.005(3)
C5 0.057(4) 0.051(4) 0.043(3) 0.002(3) 0.010(3) -0.007(3)
C18 0.059(4) 0.102(6) 0.068(5) 0.017(4) 0.007(4) -0.003(4)
C7 0.054(4) 0.040(3) 0.033(3) -0.001(3) 0.002(2) 0.002(3)
C12 0.061(4) 0.041(4) 0.057(4) -0.011(3) -0.021(3) 0.015(3)
C2 0.054(4) 0.057(4) 0.027(3) -0.001(3) 0.000(2) -0.005(3)
C6 0.047(3) 0.035(3) 0.028(3) 0.001(2) 0.000(2) 0.001(2)
C8 0.062(4) 0.031(3) 0.035(3) 0.000(2) -0.014(3) 0.011(3)
C23 0.092(5) 0.063(4) 0.045(4) 0.005(3) 0.008(3) 0.035(4)
C3 0.069(4) 0.062(4) 0.043(4) -0.003(3) -0.010(3) -0.011(3)
C15 0.045(3) 0.039(3) 0.061(4) 0.004(3) -0.013(3) 0.001(3)
C17 0.045(4) 0.086(5) 0.088(6) 0.009(4) -0.013(4) -0.012(4)
C9 0.075(4) 0.056(4) 0.029(3) -0.005(3) -0.005(3) 0.008(3)
C16 0.051(4) 0.075(5) 0.064(5) 0.005(4) -0.013(3) -0.003(3)
C24A 0.048(5) 0.043(4) 0.035(4) -0.014(3) -0.002(4) 0.003(4)
C11 0.085(5) 0.050(4) 0.032(3) -0.015(3) -0.023(3) 0.029(3)
C13 0.062(4) 0.034(3) 0.033(3) -0.003(2) -0.013(3) 0.016(3)
N3A 0.033(4) 0.048(4) 0.025(3) -0.006(3) -0.005(2) -0.004(3)
C14 0.061(4) 0.038(3) 0.040(3) -0.001(3) -0.014(3) 0.009(3)
C21A 0.034(4) 0.047(4) 0.031(4) -0.007(3) -0.003(3) 0.000(3)
C10 0.078(5) 0.058(4) 0.041(4) -0.008(3) -0.017(3) 0.013(4)
C25 0.138(7) 0.092(6) 0.046(4) 0.002(4) 0.039(5) 0.028(5)
O3A 0.112(7) 0.093(6) 0.068(5) -0.008(4) -0.017(5) -0.014(5)
C26 0.104(6) 0.075(5) 0.079(5) 0.010(4) -0.014(4) 0.015(5)
N3B 0.054(10) 0.065(10) 0.033(6) -0.008(7) -0.002(6) 0.001(7)
C24B 0.052(13) 0.049(12) 0.044(8) -0.008(8) -0.003(9) 0.010(9)
C21B 0.034(10) 0.14(2) 0.051(11) -0.040(13) 0.011(7) 0.009(11)
O3B 0.100(14) 0.063(10) 0.040(8) 0.028(7) -0.022(7) -0.017(10)

loop_
_atom_type_symbol
_atom_type_description
_atom_type_scat_dispersion_real
_atom_type_scat_dispersion_imag
_atom_type_scat_source
C C 0.0033 0.0016 'International Tables Vol C Tables 4.2.6.8 and 6.1.1.4'
H H 0.0000 0.0000 'International Tables Vol C Tables 4.2.6.8 and 6.1.1.4'
Br Br -0.2901 2.4595 'International Tables Vol C Tables 4.2.6.8 and 6.1.1.4'
N N 0.0061 0.0033 'International Tables Vol C Tables 4.2.6.8 and 6.1.1.4'
Ni Ni 0.3393 1.1124 'International Tables Vol C Tables 4.2.6.8 and 6.1.1.4'
O O 0.0106 0.0060 'International Tables Vol C Tables 4.2.6.8 and 6.1.1.4'

loop_
_geom_angle_atom_site_label_1
_geom_angle_atom_site_label_2
_geom_angle_atom_site_label_3
_geom_angle
O2 Ni1 O1 83.48(16)
O2 Ni1 N1 176.68(17)
O2 Ni1 N2 95.56(19)
O1 Ni1 N1 95.03(17)
O1 Ni1 N2 177.68(18)
N1 Ni1 N2 86.0(2)
C20 O2 Ni1 127.5(4)
C1 O1 Ni1 127.7(3)
C7 N1 Ni1 126.0(4)
C7 N1 C8 120.3(5)
C8 N1 Ni1 113.7(4)
C23 N4 C25 127.7(6)
C24A N4 C23 105.4(6)
C24A N4 C25 126.5(6)
C24B N4 C23 110.2(12)
C24B N4 C24A 36.4(8)
C24B N4 C25 115.2(12)
O2 C20 C19 118.3(5)
O2 C20 C15 123.1(5)
C19 C20 C15 118.5(5)
O1 C1 C2 118.6(5)
O1 C1 C6 123.7(5)
C2 C1 C6 117.7(5)
C13 N2 Ni1 112.7(4)
C14 N2 Ni1 125.0(4)
C14 N2 C13 122.3(5)
C20 C19 H19 119.8
C18 C19 C20 120.4(6)
C18 C19 H19 119.8
C5 C4 H4 120.3
C5 C4 C3 119.4(6)
C3 C4 H4 120.3
C23 C22 H22 126.7
C23 C22 N3A 106.5(6)
C23 C22 N3B 94.7(8)
N3A C22 H22 126.7
N3A C22 N3B 42.5(7)
N3B C22 H22 123.2
C4 C5 H5 118.9
C4 C5 C6 122.1(5)
C6 C5 H5 118.9
C19 C18 H18 119.5
C19 C18 C17 121.1(7)
C17 C18 H18 119.5
N1 C7 H7 117.4
N1 C7 C6 125.2(5)
C6 C7 H7 117.4
C11 C12 H12 120.7
C11 C12 C13 118.6(6)
C13 C12 H12 120.7
C1 C2 H2 119.4
C3 C2 C1 121.3(5)
C3 C2 H2 119.4
C5 C6 C1 118.9(5)
C7 C6 C1 122.3(5)
C7 C6 C5 118.8(5)
C9 C8 N1 126.9(5)
C13 C8 N1 113.2(5)
C13 C8 C9 119.9(5)
N4 C23 H23 124.8
C22 C23 N4 110.3(6)
C22 C23 H23 124.8
C4 C3 H3 119.7
C2 C3 C4 120.6(6)
C2 C3 H3 119.7
C16 C15 C20 118.4(6)
C16 C15 C14 119.2(6)
C14 C15 C20 122.4(5)
C18 C17 H17 119.9
C16 C17 C18 120.2(6)
C16 C17 H17 119.9
C8 C9 H9 120.2
C10 C9 C8 119.6(6)
C10 C9 H9 120.2
C15 C16 H16 119.3
C17 C16 C15 121.3(6)
C17 C16 H16 119.3
N4 C24A H24A 125.7
N4 C24A N3A 108.6(7)
N3A C24A H24A 125.7
C12 C11 H11 119.5
C12 C11 C21A 122.5(6)
C21A C11 H11 3.1
C10 C11 C12 121.0(6)
C10 C11 H11 119.5
C10 C11 C21A 116.5(6)
C12 C13 N2 125.3(6)
C8 C13 N2 114.4(5)
C8 C13 C12 120.3(6)
C22 N3A C24A 108.1(6)
C22 N3A C21A 125.7(6)
C24A N3A C21A 126.2(7)
N2 C14 C15 126.1(5)
N2 C14 H14 117.0
C15 C14 H14 117.0
C11 C21A H21A 108.1
C11 C21A H21B 108.1
N3A C21A C11 116.8(6)
N3A C21A H21A 108.1
N3A C21A H21B 108.1
H21A C21A H21B 107.3
C9 C10 H10 119.7
C9 C10 C21B 132.1(9)
C11 C10 C9 120.6(6)
C11 C10 H10 119.7
C11 C10 C21B 107.3(7)
C21B C10 H10 12.6
N4 C25 H25A 109.5
N4 C25 H25B 109.5
N4 C25 H25C 109.5
H25A C25 H25B 109.5
H25A C25 H25C 109.5
H25B C25 H25C 109.5
C26 O3A H3A 109.5
O3A C26 H26A 109.5
O3A C26 H26B 109.5
O3A C26 H26C 109.5
O3A C26 H26D 65.3
O3A C26 H26E 131.7
O3A C26 H26F 117.5
O3A C26 O3B 44.9(7)
H26A C26 H26B 109.5
H26A C26 H26C 109.5
H26A C26 H26D 117.8
H26A C26 H26E 26.9
H26A C26 H26F 123.5
H26B C26 H26C 109.5
H26B C26 H26D 131.4
H26B C26 H26E 107.4
H26B C26 H26F 26.4
H26C C26 H26D 44.8
H26C C26 H26E 85.8
H26C C26 H26F 83.2
H26D C26 H26E 109.5
H26D C26 H26F 109.5
H26E C26 H26F 109.5
O3B C26 H26A 82.8
O3B C26 H26B 86.2
O3B C26 H26C 154.2
O3B C26 H26D 109.5
O3B C26 H26E 109.5
O3B C26 H26F 109.5
C24B N3B C22 104.3(15)
C24B N3B C21B 120.5(18)
C21B N3B C22 132.6(16)
N4 C24B N3B 110(2)
N4 C24B H24B 125.1
N3B C24B H24B 125.1
C10 C21B H21C 106.3
C10 C21B H21D 106.3
N3B C21B C10 124.2(12)
N3B C21B H21C 106.3
N3B C21B H21D 106.3
H21C C21B H21D 106.4
C26 O3B H3B 109.5

loop_
_geom_bond_atom_site_label_1
_geom_bond_atom_site_label_2
_geom_bond_distance
Ni1 O2 1.840(4)
Ni1 O1 1.845(3)
Ni1 N1 1.857(4)
Ni1 N2 1.869(4)
O2 C20 1.305(6)
O1 C1 1.303(6)
N1 C7 1.307(7)
N1 C8 1.431(6)
N4 C23 1.361(8)
N4 C24A 1.327(10)
N4 C25 1.461(7)
N4 C24B 1.20(2)
C20 C19 1.415(8)
C20 C15 1.427(8)
C1 C2 1.405(7)
C1 C6 1.416(7)
N2 C13 1.430(7)
N2 C14 1.291(7)
C19 H19 0.9300
C19 C18 1.354(9)
C4 H4 0.9300
C4 C5 1.344(8)
C4 C3 1.394(9)
C22 H22 0.9300
C22 C23 1.299(8)
C22 N3A 1.341(9)
C22 N3B 1.587(19)
C5 H5 0.9300
C5 C6 1.414(7)
C18 H18 0.9300
C18 C17 1.397(10)
C7 H7 0.9300
C7 C6 1.408(7)
C12 H12 0.9300
C12 C11 1.376(9)
C12 C13 1.395(8)
C2 H2 0.9300
C2 C3 1.377(8)
C8 C9 1.389(8)
C8 C13 1.387(8)
C23 H23 0.9300
C3 H3 0.9300
C15 C16 1.411(9)
C15 C14 1.410(8)
C17 H17 0.9300
C17 C16 1.345(9)
C9 H9 0.9300
C9 C10 1.367(8)
C16 H16 0.9300
C24A H24A 0.9300
C24A N3A 1.341(10)
C11 H11 0.9300
C11 C21A 1.513(9)
C11 C10 1.378(9)
N3A C21A 1.471(9)
C14 H14 0.9300
C21A H21A 0.9700
C21A H21B 0.9700
C10 H10 0.9300
C10 C21B 1.422(12)
C25 H25A 0.9600
C25 H25B 0.9600
C25 H25C 0.9600
O3A H3A 0.8200
O3A C26 1.359(9)
C26 H26A 0.9600
C26 H26B 0.9600
C26 H26C 0.9600
C26 H26D 0.9600
C26 H26E 0.9600
C26 H26F 0.9600
C26 O3B 1.482(15)
N3B C24B 1.34(3)
N3B C21B 1.33(2)
C24B H24B 0.9300
C21B H21C 0.9700
C21B H21D 0.9700
O3B H3B 0.8200

loop_
_geom_hbond_atom_site_label_D
_geom_hbond_atom_site_label_H
_geom_hbond_atom_site_label_A
_geom_hbond_distance_DH
_geom_hbond_distance_HA
_geom_hbond_distance_DA
_geom_hbond_angle_DHA
O3A H3A Br1 0.82 2.73 3.467(9) 150.0
O3B H3B Br1 0.82 2.46 3.223(14) 154.4
